data_7110155
loop_
_publ_author_name
'Tia Jacobs'
'Vincent J. Smith'
'Lynne H. Thomas'
'Leonard J. Barbour'

_publ_section_title
;
 Carbon dioxide entrapment in an organic molecular host
;
_journal_name_full Chem.Commun.
_journal_page_first 85
_journal_paper_doi 10.1039/c3cc46784h
_journal_volume 50
_journal_year 2013
_chemical_formula_moiety 'C12 H10 O2'
_chemical_formula_sum 'C12 H10 O2'
_chemical_formula_weight 186.20
_chemical_name_common 2_vac_293K
_chemical_name_systematic
; 
 ? 
;
_space_group_IT_number 148
_symmetry_cell_setting trigonal
_symmetry_space_group_name_Hall '-R 3'
_symmetry_space_group_name_H-M 'R -3 :H'
_atom_sites_solution_hydrogens geom
_atom_sites_solution_primary direct
_atom_sites_solution_secondary difmap
_audit_creation_method SHELXL-97
_cell_angle_alpha 90.00
_cell_angle_beta 90.00
_cell_angle_gamma 120.00
_cell_formula_units_Z 18
_cell_length_a 29.2571(16)
_cell_length_b 29.2571(16)
_cell_length_c 5.9378(3)
_cell_measurement_reflns_used 3683
_cell_measurement_temperature 293(2)
_cell_measurement_theta_max 23.83
_cell_measurement_theta_min 2.79
_cell_volume 4401.7(4)
_computing_cell_refinement 'SAINT (Bruker, 2009)'
_computing_data_collection 'APEX2 (Bruker, 2009)'
_computing_data_reduction SAINT
_computing_molecular_graphics 'X-Seed (Barbour 2001)'
_computing_structure_refinement 'SHELXL (Sheldrick, 2008)'
_computing_structure_solution 'SHELXS (Sheldrick, 2008)'
_diffrn_ambient_temperature 293(2)
_diffrn_measured_fraction_theta_full 0.999
_diffrn_measured_fraction_theta_max 0.999
_diffrn_measurement_device_type 'Bruker Duo CCD Area Detector'
_diffrn_measurement_method '\w scans'
_diffrn_radiation_monochromator graphite
_diffrn_radiation_source 'fine-focus sealed tube'
_diffrn_radiation_type MoK\a
_diffrn_radiation_wavelength 0.71073
_diffrn_reflns_av_R_equivalents 0.0418
_diffrn_reflns_av_sigmaI/netI 0.0290
_diffrn_reflns_limit_h_max 44
_diffrn_reflns_limit_h_min -42
_diffrn_reflns_limit_k_max 44
_diffrn_reflns_limit_k_min -43
_diffrn_reflns_limit_l_max 8
_diffrn_reflns_limit_l_min -8
_diffrn_reflns_number 22590
_diffrn_reflns_theta_full 32.31
_diffrn_reflns_theta_max 32.31
_diffrn_reflns_theta_min 2.41
_exptl_absorpt_coefficient_mu 0.086
_exptl_absorpt_correction_T_max 0.9831
_exptl_absorpt_correction_T_min 0.9666
_exptl_absorpt_correction_type multi-scan
_exptl_absorpt_process_details 'SADABS (Bruker, 2009)'
_exptl_crystal_colour colourless
_exptl_crystal_density_diffrn 1.264
_exptl_crystal_density_method 'not measured'
_exptl_crystal_description rod
_exptl_crystal_F_000 1764
_exptl_crystal_size_max 0.40
_exptl_crystal_size_mid 0.20
_exptl_crystal_size_min 0.20
_refine_diff_density_max 0.145
_refine_diff_density_min -0.232
_refine_diff_density_rms 0.056
_refine_ls_extinction_method none
_refine_ls_goodness_of_fit_ref 0.999
_refine_ls_hydrogen_treatment mixed
_refine_ls_matrix_type full
_refine_ls_number_parameters 131
_refine_ls_number_reflns 3483
_refine_ls_number_restraints 0
_refine_ls_restrained_S_all 0.999
_refine_ls_R_factor_all 0.0966
_refine_ls_R_factor_gt 0.0506
_refine_ls_shift/su_max 0.000
_refine_ls_shift/su_mean 0.000
_refine_ls_structure_factor_coef Fsqd
_refine_ls_weighting_details 'calc w=1/[\s^2^(Fo^2^)+(0.0619P)^2^+1.4116P] where P=(Fo^2^+2Fc^2^)/3'
_refine_ls_weighting_scheme calc
_refine_ls_wR_factor_gt 0.1192
_refine_ls_wR_factor_ref 0.1451
_reflns_number_gt 2001
_reflns_number_total 3483
_reflns_threshold_expression >2sigma(I)
_cod_data_source_file c3cc46784h.txt
_cod_data_source_block C:\frames
_cod_original_sg_symbol_H-M 'R -3'
_cod_database_code 7110155

loop_
_symmetry_equiv_pos_as_xyz
'x, y, z'
'-y, x-y, z'
'-x+y, -x, z'
'x+2/3, y+1/3, z+1/3'
'-y+2/3, x-y+1/3, z+1/3'
'-x+y+2/3, -x+1/3, z+1/3'
'x+1/3, y+2/3, z+2/3'
'-y+1/3, x-y+2/3, z+2/3'
'-x+y+1/3, -x+2/3, z+2/3'
'-x, -y, -z'
'y, -x+y, -z'
'x-y, x, -z'
'-x+2/3, -y+1/3, -z+1/3'
'y+2/3, -x+y+1/3, -z+1/3'
'x-y+2/3, x+1/3, -z+1/3'
'-x+1/3, -y+2/3, -z+2/3'
'y+1/3, -x+y+2/3, -z+2/3'
'x-y+1/3, x+2/3, -z+2/3'

loop_
_atom_site_label
_atom_site_type_symbol
_atom_site_fract_x
_atom_site_fract_y
_atom_site_fract_z
_atom_site_U_iso_or_equiv
_atom_site_adp_type
_atom_site_occupancy
_atom_site_symmetry_multiplicity
_atom_site_calc_flag
_atom_site_refinement_flags
C1 C 0.07465(5) 0.22022(5) 0.4953(2) 0.0496(3) Uani 1 1 d .
C2 C 0.02670(5) 0.17454(5) 0.5190(2) 0.0543(3) Uani 1 1 d .
H2 H 0.0055 0.1701 0.6433 0.065 Uiso 1 1 calc R
C3 C 0.01016(5) 0.13536(5) 0.3579(2) 0.0531(3) Uani 1 1 d .
H3 H -0.0221 0.1044 0.3741 0.064 Uiso 1 1 calc R
O4 O 0.02824(4) 0.10412(4) 0.00974(16) 0.0569(3) Uani 1 1 d .
C4 C 0.04161(5) 0.14229(5) 0.1728(2) 0.0456(3) Uani 1 1 d .
H4 H -0.0053(8) 0.0784(7) 0.020(3) 0.085(6) Uiso 1 1 d .
C5 C 0.08930(5) 0.18859(5) 0.1479(2) 0.0527(3) Uani 1 1 d .
H5 H 0.1101 0.1936 0.0216 0.063 Uiso 1 1 calc R
C6 C 0.10601(5) 0.22734(5) 0.3106(2) 0.0561(3) Uani 1 1 d .
H6 H 0.1384 0.2582 0.2955 0.067 Uiso 1 1 calc R
O7 O 0.09219(4) 0.25675(4) 0.67044(16) 0.0620(3) Uani 1 1 d .
C8 C 0.09299(4) 0.30399(5) 0.6422(2) 0.0453(3) Uani 1 1 d .
C9 C 0.07559(5) 0.31745(5) 0.4514(2) 0.0514(3) Uani 1 1 d .
H9 H 0.0633 0.2948 0.3281 0.062 Uiso 1 1 calc R
C10 C 0.07678(6) 0.36550(6) 0.4471(3) 0.0645(4) Uani 1 1 d .
H10 H 0.0647 0.3748 0.3199 0.077 Uiso 1 1 calc R
C11 C 0.09546(6) 0.39957(6) 0.6274(3) 0.0679(4) Uani 1 1 d .
H11 H 0.0962 0.4317 0.6220 0.082 Uiso 1 1 calc R
C12 C 0.11298(6) 0.38554(6) 0.8154(3) 0.0630(4) Uani 1 1 d .
H12 H 0.1258 0.4084 0.9376 0.076 Uiso 1 1 calc R
C13 C 0.11166(5) 0.33778(5) 0.8242(2) 0.0525(3) Uani 1 1 d .
H13 H 0.1233 0.3284 0.9524 0.063 Uiso 1 1 calc R

loop_
_atom_site_aniso_label
_atom_site_aniso_U_11
_atom_site_aniso_U_22
_atom_site_aniso_U_33
_atom_site_aniso_U_23
_atom_site_aniso_U_13
_atom_site_aniso_U_12
C1 0.0534(7) 0.0456(6) 0.0531(7) 0.0016(5) -0.0072(5) 0.0273(6)
C2 0.0505(7) 0.0572(8) 0.0555(7) 0.0037(6) 0.0060(6) 0.0272(6)
C3 0.0377(6) 0.0488(7) 0.0657(8) 0.0042(6) 0.0059(5) 0.0162(5)
O4 0.0468(5) 0.0541(5) 0.0670(6) -0.0100(4) -0.0015(4) 0.0231(4)
C4 0.0397(6) 0.0453(6) 0.0547(7) 0.0009(5) -0.0023(5) 0.0235(5)
C5 0.0427(6) 0.0511(7) 0.0601(7) 0.0047(6) 0.0080(5) 0.0204(5)
C6 0.0434(6) 0.0444(7) 0.0698(8) 0.0058(6) 0.0006(6) 0.0139(5)
O7 0.0827(7) 0.0522(5) 0.0569(6) -0.0047(4) -0.0197(5) 0.0380(5)
C8 0.0389(6) 0.0464(6) 0.0510(6) 0.0051(5) 0.0019(5) 0.0217(5)
C9 0.0468(6) 0.0573(7) 0.0514(7) 0.0052(6) -0.0004(5) 0.0271(6)
C10 0.0681(9) 0.0736(10) 0.0669(9) 0.0204(7) 0.0101(7) 0.0466(8)
C11 0.0749(10) 0.0593(8) 0.0808(10) 0.0107(8) 0.0203(8) 0.0419(8)
C12 0.0646(9) 0.0598(8) 0.0680(9) -0.0054(7) 0.0084(7) 0.0336(7)
C13 0.0488(7) 0.0587(7) 0.0511(7) -0.0020(6) 0.0001(5) 0.0277(6)

loop_
_atom_type_symbol
_atom_type_description
_atom_type_scat_dispersion_real
_atom_type_scat_dispersion_imag
_atom_type_scat_source
C C 0.0033 0.0016 'International Tables Vol C Tables 4.2.6.8 and 6.1.1.4'
H H 0.0000 0.0000 'International Tables Vol C Tables 4.2.6.8 and 6.1.1.4'
O O 0.0106 0.0060 'International Tables Vol C Tables 4.2.6.8 and 6.1.1.4'

loop_
_geom_angle_atom_site_label_1
_geom_angle_atom_site_label_2
_geom_angle_atom_site_label_3
_geom_angle
C6 C1 C2 120.41(12)
C6 C1 O7 121.11(12)
C2 C1 O7 118.28(12)
C1 C2 C3 119.89(12)
C1 C2 H2 120.1
C3 C2 H2 120.1
C2 C3 C4 119.86(12)
C2 C3 H3 120.1
C4 C3 H3 120.1
C4 O4 H4 112.4(11)
O4 C4 C3 122.78(11)
O4 C4 C5 117.21(11)
C3 C4 C5 119.99(11)
C6 C5 C4 119.99(12)
C6 C5 H5 120.0
C4 C5 H5 120.0
C1 C6 C5 119.84(12)
C1 C6 H6 120.1
C5 C6 H6 120.1
C8 O7 C1 119.54(10)
C9 C8 C13 120.65(12)
C9 C8 O7 124.20(11)
C13 C8 O7 115.13(11)
C8 C9 C10 118.58(13)
C8 C9 H9 120.7
C10 C9 H9 120.7
C11 C10 C9 121.27(13)
C11 C10 H10 119.4
C9 C10 H10 119.4
C12 C11 C10 119.19(14)
C12 C11 H11 120.4
C10 C11 H11 120.4
C11 C12 C13 120.53(14)
C11 C12 H12 119.7
C13 C12 H12 119.7
C12 C13 C8 119.77(13)
C12 C13 H13 120.1
C8 C13 H13 120.1

loop_
_geom_bond_atom_site_label_1
_geom_bond_atom_site_label_2
_geom_bond_distance
C1 C6 1.3772(18)
C1 C2 1.3781(18)
C1 O7 1.3925(15)
C2 C3 1.3813(19)
C2 H2 0.9300
C3 C4 1.3821(17)
C3 H3 0.9300
O4 C4 1.3785(15)
O4 H4 0.891(19)
C4 C5 1.3833(17)
C5 C6 1.3793(19)
C5 H5 0.9300
C6 H6 0.9300
O7 C8 1.3809(15)
C8 C9 1.3780(17)
C8 C13 1.3797(18)
C9 C10 1.3886(19)
C9 H9 0.9300
C10 C11 1.376(2)
C10 H10 0.9300
C11 C12 1.374(2)
C11 H11 0.9300
C12 C13 1.379(2)
C12 H12 0.9300
C13 H13 0.9300

loop_
_geom_hbond_atom_site_label_D
_geom_hbond_atom_site_label_H
_geom_hbond_atom_site_label_A
_geom_hbond_distance_DH
_geom_hbond_distance_HA
_geom_hbond_distance_DA
_geom_hbond_angle_DHA
_geom_hbond_site_symmetry_A
O4 H4 O4 0.891(19) 1.850(19) 2.7311(10) 169.7(17) 12

loop_
_geom_torsion_atom_site_label_1
_geom_torsion_atom_site_label_2
_geom_torsion_atom_site_label_3
_geom_torsion_atom_site_label_4
_geom_torsion
C6 C1 C2 C3 0.70(19)
O7 C1 C2 C3 -174.31(11)
C1 C2 C3 C4 -0.5(2)
C2 C3 C4 O4 177.88(11)
C2 C3 C4 C5 -0.64(19)
O4 C4 C5 C6 -177.11(12)
C3 C4 C5 C6 1.49(19)
C2 C1 C6 C5 0.1(2)
O7 C1 C6 C5 175.02(12)
C4 C5 C6 C1 -1.2(2)
C6 C1 O7 C8 76.07(16)
C2 C1 O7 C8 -108.95(13)
C1 O7 C8 C9 2.35(18)
C1 O7 C8 C13 -179.18(11)
C13 C8 C9 C10 -0.61(18)
O7 C8 C9 C10 177.78(12)
C8 C9 C10 C11 0.8(2)
C9 C10 C11 C12 -0.3(2)
C10 C11 C12 C13 -0.3(2)
C11 C12 C13 C8 0.5(2)
C9 C8 C13 C12 -0.03(18)
O7 C8 C13 C12 -178.56(12)
